data_4505625
loop_
_publ_author_name
'Wang, Chengjie'
'Wang, Tao'
'Zhang, Wan'
'Lu, Huijie'
'Li, Gang'

_publ_section_title
;
 Two Unprecedented Transition-Metal--Organic Frameworks Showing One
 Dimensional-Hexagonal Channel Open Network and Two-Dimensional Sheet
 Structures
;
_journal_issue 3
_journal_name_full 'Crystal Growth &amp; Design'
_journal_page_first 1091
_journal_paper_doi 10.1021/cg300027h
_journal_volume 12
_journal_year 2012
_chemical_formula_sum 'C26 H30 Co3 N4 O16'
_chemical_formula_weight 831.33
_chemical_name_systematic
; 
 ? 
;
_space_group_IT_number 148
_symmetry_cell_setting trigonal
_symmetry_space_group_name_Hall '-R 3'
_symmetry_space_group_name_H-M 'R -3 :H'
_atom_sites_solution_hydrogens geom
_atom_sites_solution_primary direct
_atom_sites_solution_secondary difmap
_audit_creation_method SHELXL-97
_cell_angle_alpha 90.00
_cell_angle_beta 90.00
_cell_angle_gamma 120.00
_cell_formula_units_Z 9
_cell_length_a 24.388(3)
_cell_length_b 24.388(3)
_cell_length_c 14.249(2)
_cell_measurement_temperature 296(2)
_cell_volume 7339.5(16)
_computing_structure_refinement 'SHELXL-97 (Sheldrick, 1997)'
_computing_structure_solution 'SHELXS-97 (Sheldrick, 1990)'
_diffrn_ambient_temperature 296(2)
_diffrn_measured_fraction_theta_full 0.999
_diffrn_measured_fraction_theta_max 0.999
_diffrn_radiation_monochromator graphite
_diffrn_radiation_source 'fine-focus sealed tube'
_diffrn_radiation_type MoK\a
_diffrn_radiation_wavelength 0.71073
_diffrn_reflns_av_R_equivalents 0.1477
_diffrn_reflns_av_sigmaI/netI 0.1140
_diffrn_reflns_limit_h_max 27
_diffrn_reflns_limit_h_min -30
_diffrn_reflns_limit_k_max 30
_diffrn_reflns_limit_k_min -30
_diffrn_reflns_limit_l_max 17
_diffrn_reflns_limit_l_min -17
_diffrn_reflns_number 18211
_diffrn_reflns_theta_full 26.00
_diffrn_reflns_theta_max 26.00
_diffrn_reflns_theta_min 2.40
_exptl_absorpt_coefficient_mu 1.588
_exptl_absorpt_correction_T_max 0.7316
_exptl_absorpt_correction_T_min 0.6648
_exptl_absorpt_correction_type multi-scan
_exptl_crystal_density_diffrn 1.693
_exptl_crystal_density_method 'not measured'
_exptl_crystal_F_000 3807
_exptl_crystal_size_max 0.28
_exptl_crystal_size_mid 0.25
_exptl_crystal_size_min 0.21
_refine_diff_density_max 0.500
_refine_diff_density_min -0.553
_refine_diff_density_rms 0.119
_refine_ls_extinction_method none
_refine_ls_goodness_of_fit_ref 0.957
_refine_ls_hydrogen_treatment mixed
_refine_ls_matrix_type full
_refine_ls_number_parameters 237
_refine_ls_number_reflns 3212
_refine_ls_number_restraints 0
_refine_ls_restrained_S_all 0.957
_refine_ls_R_factor_all 0.1204
_refine_ls_R_factor_gt 0.0528
_refine_ls_shift/su_max 0.000
_refine_ls_shift/su_mean 0.000
_refine_ls_structure_factor_coef Fsqd
_refine_ls_weighting_details 'calc w=1/[\s^2^(Fo^2^)+(0.0448P)^2^+0.0000P] where P=(Fo^2^+2Fc^2^)/3'
_refine_ls_weighting_scheme calc
_refine_ls_wR_factor_gt 0.0990
_refine_ls_wR_factor_ref 0.1176
_reflns_number_gt 1857
_reflns_number_total 3212
_reflns_threshold_expression >2sigma(I)
_cod_data_source_file cg300027h_si_002.cif
_cod_data_source_block b
_cod_depositor_comments
;
The following automatic conversions were performed:

'_symmetry_cell_setting' value 'Trigonal' changed to 'trigonal'
according to /home/saulius/struct/CIF-dictionaries/cif_core.dic
dictionary named 'cif_core.dic' version 2.4.1 from 2010-06-29.

Automatic conversion script
Id: cif_fix_values 1715 2011-07-08 13:25:40Z adriana 
;
_cod_original_sg_symbol_H-M R-3
_cod_database_code 4505625

loop_
_symmetry_equiv_pos_as_xyz
'x, y, z'
'-y, x-y, z'
'-x+y, -x, z'
'x+2/3, y+1/3, z+1/3'
'-y+2/3, x-y+1/3, z+1/3'
'-x+y+2/3, -x+1/3, z+1/3'
'x+1/3, y+2/3, z+2/3'
'-y+1/3, x-y+2/3, z+2/3'
'-x+y+1/3, -x+2/3, z+2/3'
'-x, -y, -z'
'y, -x+y, -z'
'x-y, x, -z'
'-x+2/3, -y+1/3, -z+1/3'
'y+2/3, -x+y+1/3, -z+1/3'
'x-y+2/3, x+1/3, -z+1/3'
'-x+1/3, -y+2/3, -z+2/3'
'y+1/3, -x+y+2/3, -z+2/3'
'x-y+1/3, x+2/3, -z+2/3'

loop_
_atom_site_label
_atom_site_type_symbol
_atom_site_fract_x
_atom_site_fract_y
_atom_site_fract_z
_atom_site_U_iso_or_equiv
_atom_site_adp_type
_atom_site_occupancy
_atom_site_symmetry_multiplicity
_atom_site_calc_flag
_atom_site_refinement_flags
H14' H 0.256(4) 0.376(4) 0.456(6) 0.13(4) Uiso 1 1 d .
Co1 Co 0.25396(3) 0.26748(3) 0.48146(4) 0.0195(2) Uani 1 1 d .
Co2 Co 0.1667 0.3333 0.8333 0.0291(3) Uani 1 2 d S
O1 O 0.25701(15) 0.28285(16) 0.6266(2) 0.0241(8) Uani 1 1 d .
O3 O 0.08469(16) 0.28873(19) 0.7639(2) 0.0380(10) Uani 1 1 d .
O4 O 0.00942(15) 0.26726(15) 0.6618(2) 0.0219(8) Uani 1 1 d .
O5 O 0.1320(2) 0.2517(2) 0.9245(3) 0.0584(13) Uani 1 1 d .
H5A H 0.1031 0.2479 0.9545 0.088 Uiso 1 1 d R
H10 H 0.1605 0.2458 0.9395 0.088 Uiso 1 1 d R
O6 O 0.21078(16) 0.29996(18) 0.7468(2) 0.0320(10) Uani 1 1 d .
O13 O 0.35522(16) 0.31255(18) 0.4899(2) 0.0415(11) Uani 1 1 d .
H13 H 0.3698 0.3480 0.5073 0.062 Uiso 1 1 d R
H22 H 0.3653 0.2919 0.5221 0.062 Uiso 1 1 d R
O14 O 0.2791(2) 0.3650(2) 0.4491(3) 0.0466(13) Uani 1 1 d .
H14 H 0.3022 0.3775 0.4034 0.070 Uiso 1 1 d R
N1 N 0.16348(18) 0.25395(19) 0.5078(2) 0.0205(10) Uani 1 1 d .
N2 N 0.06723(18) 0.24494(19) 0.5211(2) 0.0211(10) Uani 1 1 d .
C1 C 0.0912(2) 0.2113(2) 0.3698(3) 0.0231(12) Uani 1 1 d .
C2 C 0.1338(3) 0.2351(3) 0.2960(3) 0.0355(15) Uani 1 1 d .
H2 H 0.1736 0.2704 0.3047 0.043 Uiso 1 1 calc R
C3 C 0.0319(3) 0.1587(3) 0.3544(3) 0.0307(14) Uani 1 1 d .
H3 H 0.0031 0.1431 0.4038 0.037 Uiso 1 1 calc R
C4 C 0.0140(3) 0.1287(3) 0.2681(4) 0.0358(15) Uani 1 1 d .
C5 C 0.1165(3) 0.2058(3) 0.2092(3) 0.0379(15) Uani 1 1 d .
H5 H 0.1448 0.2223 0.1593 0.046 Uiso 1 1 calc R
C6 C 0.0581(3) 0.1525(3) 0.1951(4) 0.0380(16) Uani 1 1 d .
C7 C -0.0502(3) 0.0706(3) 0.2568(4) 0.064(2) Uani 1 1 d .
H7A H -0.0453 0.0348 0.2432 0.096 Uiso 1 1 calc R
H7B H -0.0724 0.0769 0.2061 0.096 Uiso 1 1 calc R
H7C H -0.0739 0.0630 0.3138 0.096 Uiso 1 1 calc R
C8 C 0.0418(4) 0.1205(3) 0.1009(4) 0.064(2) Uani 1 1 d .
H8A H 0.0308 0.0771 0.1080 0.096 Uiso 1 1 calc R
H8B H 0.0777 0.1416 0.0598 0.096 Uiso 1 1 calc R
H8C H 0.0066 0.1225 0.0746 0.096 Uiso 1 1 calc R
C9 C 0.1085(2) 0.2390(2) 0.4656(3) 0.0195(11) Uani 1 1 d .
C10 C 0.1576(2) 0.2711(2) 0.5977(3) 0.0178(11) Uani 1 1 d .
C12 C 0.2109(2) 0.2865(2) 0.6620(3) 0.0192(11) Uani 1 1 d .
C22 C 0.0985(2) 0.2650(2) 0.6059(3) 0.0208(12) Uani 1 1 d .
C23 C 0.0632(2) 0.2750(2) 0.6821(3) 0.0199(11) Uani 1 1 d .
O17 O 0.2283(4) 0.9973(4) 0.0259(8) 0.090(2) Uani 1 1 d .
H2W H 0.249(5) 1.008(5) -0.012(7) 0.12(6) Uiso 1 1 d .
H1W H 0.231(5) 0.979(5) 0.069(7) 0.14(6) Uiso 1 1 d .

loop_
_atom_site_aniso_label
_atom_site_aniso_U_11
_atom_site_aniso_U_22
_atom_site_aniso_U_33
_atom_site_aniso_U_23
_atom_site_aniso_U_13
_atom_site_aniso_U_12
Co1 0.0216(4) 0.0220(4) 0.0173(3) -0.0016(3) 0.0022(3) 0.0128(4)
Co2 0.0249(6) 0.0496(8) 0.0175(5) -0.0076(5) -0.0036(4) 0.0222(6)
O1 0.0165(19) 0.040(2) 0.0195(17) -0.0090(16) -0.0027(15) 0.0165(18)
O3 0.023(2) 0.067(3) 0.0224(19) -0.0168(19) -0.0061(16) 0.022(2)
O4 0.017(2) 0.030(2) 0.0191(17) -0.0033(15) -0.0008(14) 0.0119(17)
O5 0.059(3) 0.075(3) 0.051(3) 0.019(2) 0.011(2) 0.041(3)
O6 0.031(2) 0.063(3) 0.0126(17) -0.0142(17) -0.0050(15) 0.031(2)
O13 0.026(2) 0.049(3) 0.042(2) -0.013(2) -0.0073(18) 0.013(2)
O14 0.052(3) 0.031(3) 0.060(3) 0.018(2) 0.031(2) 0.023(2)
N1 0.020(2) 0.029(3) 0.016(2) -0.0003(18) -0.0007(17) 0.015(2)
N2 0.021(2) 0.027(3) 0.019(2) -0.0022(18) -0.0022(18) 0.015(2)
C1 0.030(3) 0.031(3) 0.017(2) -0.009(2) -0.006(2) 0.022(3)
C2 0.037(4) 0.057(4) 0.020(3) -0.008(3) -0.004(2) 0.029(3)
C3 0.029(3) 0.038(4) 0.025(3) -0.011(3) -0.003(2) 0.017(3)
C4 0.043(4) 0.041(4) 0.032(3) -0.016(3) -0.011(3) 0.028(3)
C5 0.038(4) 0.061(4) 0.023(3) 0.000(3) 0.005(3) 0.031(4)
C6 0.054(4) 0.051(4) 0.028(3) -0.018(3) -0.019(3) 0.040(4)
C7 0.071(6) 0.053(5) 0.060(4) -0.027(4) -0.020(4) 0.024(4)
C8 0.102(6) 0.080(6) 0.036(4) -0.027(4) -0.024(4) 0.066(5)
C9 0.019(3) 0.022(3) 0.022(3) -0.002(2) -0.002(2) 0.014(2)
C10 0.016(3) 0.024(3) 0.014(2) 0.000(2) 0.002(2) 0.010(2)
C12 0.017(3) 0.023(3) 0.022(3) -0.003(2) -0.003(2) 0.014(2)
C22 0.020(3) 0.028(3) 0.019(2) -0.003(2) -0.002(2) 0.015(3)
C23 0.018(3) 0.019(3) 0.020(2) -0.002(2) -0.003(2) 0.007(2)
O17 0.089(6) 0.080(5) 0.112(7) -0.011(5) 0.007(5) 0.052(5)

loop_
_atom_type_symbol
_atom_type_description
_atom_type_scat_dispersion_real
_atom_type_scat_dispersion_imag
_atom_type_scat_source
C C 0.0033 0.0016 'International Tables Vol C Tables 4.2.6.8 and 6.1.1.4'
H H 0.0000 0.0000 'International Tables Vol C Tables 4.2.6.8 and 6.1.1.4'
Co Co 0.3494 0.9721 'International Tables Vol C Tables 4.2.6.8 and 6.1.1.4'
N N 0.0061 0.0033 'International Tables Vol C Tables 4.2.6.8 and 6.1.1.4'
O O 0.0106 0.0060 'International Tables Vol C Tables 4.2.6.8 and 6.1.1.4'

loop_
_geom_angle_atom_site_label_1
_geom_angle_atom_site_label_2
_geom_angle_atom_site_label_3
_geom_angle
_geom_angle_site_symmetry_1
_geom_angle_site_symmetry_3
N2 Co1 N1 106.71(15) 11_556 .
N2 Co1 O1 100.41(14) 11_556 .
N1 Co1 O1 78.00(13) . .
N2 Co1 O4 78.84(13) 11_556 11_556
N1 Co1 O4 111.48(13) . 11_556
O1 Co1 O4 170.38(13) . 11_556
N2 Co1 O13 91.66(15) 11_556 .
N1 Co1 O13 157.21(15) . .
O1 Co1 O13 85.64(13) . .
O4 Co1 O13 84.80(13) 11_556 .
N2 Co1 O14 164.01(16) 11_556 .
N1 Co1 O14 84.80(17) . .
O1 Co1 O14 92.75(15) . .
O4 Co1 O14 86.67(15) 11_556 .
O13 Co1 O14 80.22(17) . .
O3 Co2 O3 179.997(1) 16_556 .
O3 Co2 O6 86.16(13) 16_556 .
O3 Co2 O6 93.84(13) . .
O3 Co2 O6 93.84(13) 16_556 16_556
O3 Co2 O6 86.16(13) . 16_556
O6 Co2 O6 179.999(1) . 16_556
O3 Co2 O5 91.57(16) 16_556 .
O3 Co2 O5 88.42(16) . .
O6 Co2 O5 92.11(15) . .
O6 Co2 O5 87.89(15) 16_556 .
O3 Co2 O5 88.42(16) 16_556 16_556
O3 Co2 O5 91.58(16) . 16_556
O6 Co2 O5 87.88(15) . 16_556
O6 Co2 O5 92.12(15) 16_556 16_556
O5 Co2 O5 179.997(1) . 16_556
C12 O1 Co1 116.7(3) . .
C23 O3 Co2 141.1(3) . .
C23 O4 Co1 115.0(3) . 12_556
Co2 O5 H5A 110.4 . .
Co2 O5 H10 110.5 . .
H5A O5 H10 129.4 . .
C12 O6 Co2 138.9(3) . .
Co1 O13 H13 110.5 . .
Co1 O13 H22 110.2 . .
H13 O13 H22 113.1 . .
Co1 O14 H14' 121(7) . .
Co1 O14 H14 109.9 . .
H14' O14 H14 118.2 . .
C9 N1 C10 104.9(4) . .
C9 N1 Co1 142.4(3) . .
C10 N1 Co1 112.4(3) . .
C9 N2 C22 104.1(4) . .
C9 N2 Co1 142.9(3) . 12_556
C22 N2 Co1 111.1(3) . 12_556
C3 C1 C2 118.9(4) . .
C3 C1 C9 119.5(4) . .
C2 C1 C9 121.6(5) . .
C5 C2 C1 119.4(5) . .
C5 C2 H2 120.3 . .
C1 C2 H2 120.3 . .
C1 C3 C4 122.4(5) . .
C1 C3 H3 118.8 . .
C4 C3 H3 118.8 . .
C3 C4 C6 117.9(5) . .
C3 C4 C7 119.8(5) . .
C6 C4 C7 122.3(5) . .
C6 C5 C2 121.3(5) . .
C6 C5 H5 119.3 . .
C2 C5 H5 119.3 . .
C5 C6 C4 120.0(5) . .
C5 C6 C8 119.9(6) . .
C4 C6 C8 120.1(6) . .
C4 C7 H7A 109.5 . .
C4 C7 H7B 109.5 . .
H7A C7 H7B 109.5 . .
C4 C7 H7C 109.5 . .
H7A C7 H7C 109.5 . .
H7B C7 H7C 109.5 . .
C6 C8 H8A 109.5 . .
C6 C8 H8B 109.5 . .
H8A C8 H8B 109.5 . .
C6 C8 H8C 109.5 . .
H8A C8 H8C 109.5 . .
H8B C8 H8C 109.5 . .
N2 C9 N1 114.0(4) . .
N2 C9 C1 122.2(4) . .
N1 C9 C1 123.5(4) . .
C22 C10 N1 108.0(4) . .
C22 C10 C12 135.6(4) . .
N1 C10 C12 116.2(4) . .
O6 C12 O1 121.2(4) . .
O6 C12 C10 123.2(4) . .
O1 C12 C10 115.6(4) . .
C10 C22 N2 109.0(4) . .
C10 C22 C23 135.0(4) . .
N2 C22 C23 115.9(4) . .
O3 C23 O4 121.2(4) . .
O3 C23 C22 121.7(4) . .
O4 C23 C22 117.0(4) . .
H2W O17 H1W 126(10) . .

loop_
_geom_bond_atom_site_label_1
_geom_bond_atom_site_label_2
_geom_bond_distance
_geom_bond_site_symmetry_2
Co1 N2 2.088(4) 11_556
Co1 N1 2.095(4) .
Co1 O1 2.097(3) .
Co1 O4 2.099(3) 11_556
Co1 O13 2.146(3) .
Co1 O14 2.187(4) .
Co2 O3 1.996(3) 16_556
Co2 O3 1.996(3) .
Co2 O6 2.053(3) .
Co2 O6 2.053(3) 16_556
Co2 O5 2.164(4) .
Co2 O5 2.164(4) 16_556
O1 C12 1.275(5) .
O3 C23 1.253(5) .
O4 C23 1.261(5) .
O4 Co1 2.099(3) 12_556
O5 H5A 0.7884 .
O5 H10 0.8055 .
O6 C12 1.253(5) .
O13 H13 0.7924 .
O13 H22 0.8045 .
O14 H14' 0.75(8) .
O14 H14 0.8156 .
N1 C9 1.344(6) .
N1 C10 1.377(5) .
N2 C9 1.343(6) .
N2 C22 1.380(6) .
N2 Co1 2.088(4) 12_556
C1 C3 1.390(7) .
C1 C2 1.385(7) .
C1 C9 1.486(6) .
C2 C5 1.386(7) .
C2 H2 0.9300 .
C3 C4 1.386(6) .
C3 H3 0.9300 .
C4 C6 1.397(8) .
C4 C7 1.506(8) .
C5 C6 1.381(8) .
C5 H5 0.9300 .
C6 C8 1.503(7) .
C7 H7A 0.9600 .
C7 H7B 0.9600 .
C7 H7C 0.9600 .
C8 H8A 0.9600 .
C8 H8B 0.9600 .
C8 H8C 0.9600 .
C10 C22 1.379(6) .
C10 C12 1.478(6) .
C22 C23 1.480(6) .
O17 H2W 0.69(9) .
O17 H1W 0.78(9) .

loop_
_geom_hbond_atom_site_label_D
_geom_hbond_atom_site_label_H
_geom_hbond_atom_site_label_A
_geom_hbond_distance_DH
_geom_hbond_distance_HA
_geom_hbond_distance_DA
_geom_hbond_angle_DHA
_geom_hbond_site_symmetry_A
O5 H5A O17 0.79 2.49 3.271(9) 171.2 2_666
O5 H10 O17 0.81 2.03 2.834(9) 178.1 12_656
O13 H13 O3 0.79 2.23 2.833(5) 133.7 15_556
O13 H13 O6 0.79 2.64 3.219(5) 131.1 9_554
O13 H22 O4 0.80 2.42 2.825(5) 111.9 15_556
O14 H14 O1 0.82 1.98 2.794(5) 178.9 9_554
O14 H14 O6 0.82 2.58 3.107(6) 123.4 9_554
O17 H2W O13 0.69(9) 2.49(9) 3.168(12) 168(12) 13_565
O17 H1W O14 0.78(9) 2.37(10) 3.136(13) 168(11) 18

loop_
_geom_torsion_atom_site_label_1
_geom_torsion_atom_site_label_2
_geom_torsion_atom_site_label_3
_geom_torsion_atom_site_label_4
_geom_torsion
_geom_torsion_site_symmetry_1
N2 Co1 O1 C12 -114.5(3) 11_556
N1 Co1 O1 C12 -9.4(3) .
O4 Co1 O1 C12 160.9(7) 11_556
O13 Co1 O1 C12 154.6(4) .
O14 Co1 O1 C12 74.7(4) .
O3 Co2 O3 C23 -56(12) 16_556
O6 Co2 O3 C23 -39.5(6) .
O6 Co2 O3 C23 140.5(6) 16_556
O5 Co2 O3 C23 -131.5(6) .
O5 Co2 O3 C23 48.5(6) 16_556
O3 Co2 O6 C12 -145.2(5) 16_556
O3 Co2 O6 C12 34.8(5) .
O6 Co2 O6 C12 150(17) 16_556
O5 Co2 O6 C12 123.3(5) .
O5 Co2 O6 C12 -56.7(5) 16_556
N2 Co1 N1 C9 -81.3(6) 11_556
O1 Co1 N1 C9 -178.7(6) .
O4 Co1 N1 C9 3.0(6) 11_556
O13 Co1 N1 C9 136.3(5) .
O14 Co1 N1 C9 87.3(6) .
N2 Co1 N1 C10 106.6(3) 11_556
O1 Co1 N1 C10 9.2(3) .
O4 Co1 N1 C10 -169.0(3) 11_556
O13 Co1 N1 C10 -35.8(6) .
O14 Co1 N1 C10 -84.7(3) .
C3 C1 C2 C5 -0.5(8) .
C9 C1 C2 C5 176.8(5) .
C2 C1 C3 C4 0.8(8) .
C9 C1 C3 C4 -176.6(5) .
C1 C3 C4 C6 0.7(8) .
C1 C3 C4 C7 177.9(5) .
C1 C2 C5 C6 -1.3(9) .
C2 C5 C6 C4 2.8(9) .
C2 C5 C6 C8 -177.8(5) .
C3 C4 C6 C5 -2.4(8) .
C7 C4 C6 C5 -179.6(6) .
C3 C4 C6 C8 178.2(5) .
C7 C4 C6 C8 1.0(9) .
C22 N2 C9 N1 -0.4(5) .
Co1 N2 C9 N1 160.9(4) 12_556
C22 N2 C9 C1 173.2(4) .
Co1 N2 C9 C1 -25.5(8) 12_556
C10 N1 C9 N2 -0.1(6) .
Co1 N1 C9 N2 -172.5(4) .
C10 N1 C9 C1 -173.6(5) .
Co1 N1 C9 C1 14.0(9) .
C3 C1 C9 N2 -40.7(7) .
C2 C1 C9 N2 142.0(5) .
C3 C1 C9 N1 132.2(5) .
C2 C1 C9 N1 -45.1(7) .
C9 N1 C10 C22 0.6(5) .
Co1 N1 C10 C22 175.6(3) .
C9 N1 C10 C12 176.5(4) .
Co1 N1 C10 C12 -8.5(5) .
Co2 O6 C12 O1 160.4(4) .
Co2 O6 C12 C10 -22.2(8) .
Co1 O1 C12 O6 -174.9(4) .
Co1 O1 C12 C10 7.6(5) .
C22 C10 C12 O6 -2.2(9) .
N1 C10 C12 O6 -176.6(5) .
C22 C10 C12 O1 175.2(5) .
N1 C10 C12 O1 0.9(6) .
N1 C10 C22 N2 -0.8(6) .
C12 C10 C22 N2 -175.5(5) .
N1 C10 C22 C23 179.3(5) .
C12 C10 C22 C23 4.6(10) .
C9 N2 C22 C10 0.7(5) .
Co1 N2 C22 C10 -167.3(3) 12_556
C9 N2 C22 C23 -179.4(4) .
Co1 N2 C22 C23 12.6(5) 12_556
Co2 O3 C23 O4 -152.1(4) .
Co2 O3 C23 C22 30.0(8) .
Co1 O4 C23 O3 173.9(4) 12_556
Co1 O4 C23 C22 -8.1(5) 12_556
C10 C22 C23 O3 -5.4(9) .
N2 C22 C23 O3 174.7(4) .
C10 C22 C23 O4 176.6(5) .
N2 C22 C23 O4 -3.2(7) .
